data_7039553
loop_
_publ_author_name
'Solowey, Douglas P.'
'Kurogi, Takashi'
'Manor, Brian C.'
'Carroll, Patrick J.'
'Mindiola, Daniel J.'

_publ_section_title
;
 Metallo-Wittig chemistry of an alkylidene to form a terminal titanium oxo
 complex.
;
_journal_issue 40
_journal_name_full 'Dalton transactions (Cambridge, England : 2003)'
_journal_page_first 15894
_journal_page_last 15901
_journal_paper_doi 10.1039/c6dt01534d
_journal_volume 45
_journal_year 2016
_chemical_formula_moiety 'C40 H50 F3 N O4 P2 S Ti, 2.5(C4 H10 O1).'
_chemical_formula_sum 'C50 H75 F3 N O7.5 P2 S Ti'
_chemical_formula_weight 1009.01
_chemical_properties_physical Air-sensitive,Moisture-sensitive,Oxygen-sensitive
_space_group_crystal_system monoclinic
_space_group_IT_number 14
_space_group_name_Hall '-P 2yn'
_space_group_name_H-M_alt 'P 1 21/n 1'
_symmetry_space_group_name_Hall '-P 2yn'
_symmetry_space_group_name_H-M 'P 1 21/n 1'
_atom_sites_solution_hydrogens geom
_audit_creation_method SHELXL-2014/7
_audit_update_record
;
2016-05-10 deposited with the CCDC.
2016-06-13 downloaded from the CCDC.
;
_cell_angle_alpha 90
_cell_angle_beta 97.271(4)
_cell_angle_gamma 90
_cell_formula_units_Z 4
_cell_length_a 16.5327(12)
_cell_length_b 12.0477(8)
_cell_length_c 27.564(2)
_cell_measurement_reflns_used 9703
_cell_measurement_temperature 100
_cell_measurement_theta_max 27.42
_cell_measurement_theta_min 2.42
_cell_volume 5446.1(7)
_computing_data_collection 'Bruker APEX2'
_computing_data_reduction 'Bruker SAINT'
_computing_molecular_graphics 'Yadokari-XG 2009 (Wakita Nemoto et al., 2009)'
_computing_publication_material 'Yadokari-XG 2009 (Wakita,Nemoto et al., 2009)'
_computing_structure_refinement 'SHELXL-2014/7 (Sheldrick, 2014)'
_computing_structure_solution 'ShelXS-1997 (Sheldrick, 2008)'
_diffrn_ambient_temperature 100(1)
_diffrn_measured_fraction_theta_full 1.000
_diffrn_measured_fraction_theta_max 1.000
_diffrn_measurement_device 'CCD Area Detector'
_diffrn_measurement_device_type 'Bruker APEXII'
_diffrn_measurement_method 'phi and omega scans'
_diffrn_radiation_source 'fine-focus sealed tube'
_diffrn_radiation_type MoK\a
_diffrn_radiation_wavelength 0.71073
_diffrn_reflns_av_R_equivalents 0.0471
_diffrn_reflns_av_unetI/netI 0.0391
_diffrn_reflns_Laue_measured_fraction_full 1.000
_diffrn_reflns_Laue_measured_fraction_max 1.000
_diffrn_reflns_limit_h_max 21
_diffrn_reflns_limit_h_min -21
_diffrn_reflns_limit_k_max 15
_diffrn_reflns_limit_k_min -15
_diffrn_reflns_limit_l_max 35
_diffrn_reflns_limit_l_min -35
_diffrn_reflns_number 85632
_diffrn_reflns_point_group_measured_fraction_full 1.000
_diffrn_reflns_point_group_measured_fraction_max 1.000
_diffrn_reflns_theta_full 25.242
_diffrn_reflns_theta_max 27.500
_diffrn_reflns_theta_min 1.489
_exptl_absorpt_coefficient_mu 0.312
_exptl_absorpt_correction_T_max 0.7456
_exptl_absorpt_correction_T_min 0.6834
_exptl_absorpt_correction_type multi-scan
_exptl_absorpt_process_details 'SADABS v2014/4'
_exptl_crystal_colour purple
_exptl_crystal_density_diffrn 1.231
_exptl_crystal_density_method 'not measured'
_exptl_crystal_description prism
_exptl_crystal_F_000 2148
_exptl_crystal_recrystallization_method 'Re-crystallisation from solvent'
_exptl_crystal_size_max 0.48
_exptl_crystal_size_mid 0.33
_exptl_crystal_size_min 0.13
_platon_squeeze_details
;
;
_refine_diff_density_max 1.400
_refine_diff_density_min -0.779
_refine_diff_density_rms 0.078
_refine_ls_extinction_method none
_refine_ls_goodness_of_fit_ref 1.051
_refine_ls_hydrogen_treatment constr
_refine_ls_matrix_type full
_refine_ls_number_parameters 536
_refine_ls_number_reflns 12515
_refine_ls_number_restraints 0
_refine_ls_restrained_S_all 1.051
_refine_ls_R_factor_all 0.0758
_refine_ls_R_factor_gt 0.0539
_refine_ls_shift/su_max 0.001
_refine_ls_shift/su_mean 0.000
_refine_ls_structure_factor_coef Fsqd
_refine_ls_weighting_details 'w=1/[\s^2^(Fo^2^)+(0.0927P)^2^+2.8904P] where P=(Fo^2^+2Fc^2^)/3'
_refine_ls_weighting_scheme calc
_refine_ls_wR_factor_gt 0.1519
_refine_ls_wR_factor_ref 0.1618
_reflns_Friedel_coverage 0.000
_reflns_number_gt 9264
_reflns_number_total 12515
_reflns_threshold_expression 'I > 2\s(I)'
_cod_data_source_file c6dt01534d2.cif
_cod_data_source_block UP9182
_cod_depositor_comments 'Adding full bibliography for 7039553--7039554.cif.'
_cod_original_cell_volume 5446.2(7)
_cod_original_formula_sum 'C50 H75 F3 N O7.50 P2 S Ti'
_cod_database_code 7039553
_shelx_shelxl_version_number 2014/7
_shelx_space_group_comment
;
The symmetry employed for this shelxl refinement is uniquely defined
by the following loop, which should always be used as a source of
symmetry information in preference to the above space-group names.
They are only intended as comments.
;
_solvent_exptl_crystal_recrystallization_method 'diethyl ether, pentane'

loop_
_space_group_symop_operation_xyz
'x, y, z'
'-x+1/2, y+1/2, -z+1/2'
'-x, -y, -z'
'x-1/2, -y-1/2, z-1/2'

loop_
_atom_site_label
_atom_site_type_symbol
_atom_site_fract_x
_atom_site_fract_y
_atom_site_fract_z
_atom_site_U_iso_or_equiv
_atom_site_adp_type
_atom_site_occupancy
_atom_site_site_symmetry_order
_atom_site_calc_flag
_atom_site_refinement_flags_posn
_atom_site_refinement_flags_adp
Ti1 Ti 0.46918(3) 0.74686(3) 0.33073(2) 0.01761(11) Uani 1 1 d . .
S1 S 0.46444(4) 0.63294(5) 0.22446(2) 0.02284(14) Uani 1 1 d . .
P1 P 0.32234(4) 0.82979(5) 0.31756(2) 0.01865(14) Uani 1 1 d . .
P2 P 0.61140(4) 0.72318(5) 0.38379(2) 0.02023(14) Uani 1 1 d . .
F1 F 0.42283(12) 0.78009(16) 0.15565(7) 0.0473(5) Uani 1 1 d . .
F2 F 0.55019(12) 0.73359(17) 0.16395(7) 0.0496(5) Uani 1 1 d . .
F3 F 0.45854(15) 0.62181(19) 0.12959(7) 0.0637(6) Uani 1 1 d . .
O1 O 0.45279(10) 0.61473(13) 0.33974(6) 0.0227(4) Uani 1 1 d . .
O2 O 0.51206(10) 0.92019(13) 0.31009(6) 0.0204(4) Uani 1 1 d . .
O3 O 0.47551(10) 0.73299(13) 0.25568(6) 0.0214(4) Uani 1 1 d . .
O4 O 0.38378(12) 0.58903(17) 0.21900(8) 0.0359(5) Uani 1 1 d . .
O5 O 0.53119(12) 0.55725(16) 0.23245(8) 0.0336(5) Uani 1 1 d . .
O6 O 0.5446(3) 0.2051(4) 0.13068(16) 0.1051(12) Uani 1 1 d . .
N1 N 0.45241(12) 0.81325(16) 0.39739(7) 0.0194(4) Uani 1 1 d . .
C1 C 0.40464(14) 0.90758(18) 0.40274(9) 0.0179(5) Uani 1 1 d . .
C2 C 0.42182(15) 0.98364(19) 0.44086(9) 0.0216(5) Uani 1 1 d . .
H2 H 0.4652 0.9701 0.4651 0.029 Uiso 1 1 calc R U
C3 C 0.37534(15) 1.0794(2) 0.44336(9) 0.0217(5) Uani 1 1 d . .
H3 H 0.3888 1.1292 0.4689 0.029 Uiso 1 1 calc R U
C4 C 0.30895(15) 1.1020(2) 0.40818(9) 0.0214(5) Uani 1 1 d . .
C5 C 0.29174(15) 1.0270(2) 0.36954(9) 0.0208(5) Uani 1 1 d . .
H5 H 0.2483 1.0411 0.3454 0.028 Uiso 1 1 calc R U
C6 C 0.33854(14) 0.93143(19) 0.36651(9) 0.0183(5) Uani 1 1 d . .
C7 C 0.25708(17) 1.2043(2) 0.41204(10) 0.0285(6) Uani 1 1 d . .
H7A H 0.2078 1.1840 0.4249 0.043 Uiso 1 1 calc R U
H7B H 0.2438 1.2367 0.3802 0.043 Uiso 1 1 calc R U
H7C H 0.2868 1.2571 0.4335 0.043 Uiso 1 1 calc R U
C8 C 0.27846(15) 0.9045(2) 0.26181(9) 0.0233(5) Uani 1 1 d . .
H8 H 0.2322 0.9492 0.2695 0.031 Uiso 1 1 calc R U
C9 C 0.34164(17) 0.9815(2) 0.24383(10) 0.0301(6) Uani 1 1 d . .
H9A H 0.3887 0.9391 0.2380 0.045 Uiso 1 1 calc R U
H9B H 0.3574 1.0371 0.2682 0.045 Uiso 1 1 calc R U
H9C H 0.3186 1.0167 0.2140 0.045 Uiso 1 1 calc R U
C10 C 0.24775(17) 0.8201(2) 0.22178(10) 0.0300(6) Uani 1 1 d . .
H10A H 0.2300 0.8587 0.1919 0.045 Uiso 1 1 calc R U
H10B H 0.2030 0.7788 0.2318 0.045 Uiso 1 1 calc R U
H10C H 0.2911 0.7701 0.2168 0.045 Uiso 1 1 calc R U
C11 C 0.23919(16) 0.7386(2) 0.33333(11) 0.0282(6) Uani 1 1 d . .
H11 H 0.2277 0.6855 0.3064 0.037 Uiso 1 1 calc R U
C12 C 0.26728(19) 0.6715(3) 0.37889(12) 0.0396(7) Uani 1 1 d . .
H12A H 0.2785 0.7206 0.4064 0.059 Uiso 1 1 calc R U
H12B H 0.3159 0.6313 0.3743 0.059 Uiso 1 1 calc R U
H12C H 0.2252 0.6202 0.3849 0.059 Uiso 1 1 calc R U
C13 C 0.15968(17) 0.8009(3) 0.33731(13) 0.0386(7) Uani 1 1 d . .
H13A H 0.1173 0.7486 0.3416 0.058 Uiso 1 1 calc R U
H13B H 0.1445 0.8430 0.3080 0.058 Uiso 1 1 calc R U
H13C H 0.1672 0.8502 0.3649 0.058 Uiso 1 1 calc R U
C14 C 0.48725(15) 0.75610(18) 0.43964(9) 0.0195(5) Uani 1 1 d . .
C15 C 0.44932(16) 0.7455(2) 0.48222(9) 0.0223(5) Uani 1 1 d . .
H15 H 0.4007 0.7829 0.4844 0.030 Uiso 1 1 calc R U
C16 C 0.48320(16) 0.6800(2) 0.52108(9) 0.0245(5) Uani 1 1 d . .
H16 H 0.4567 0.6748 0.5488 0.033 Uiso 1 1 calc R U
C17 C 0.55586(15) 0.62203(19) 0.51971(9) 0.0225(5) Uani 1 1 d . .
C18 C 0.59486(15) 0.63475(19) 0.47822(9) 0.0223(5) Uani 1 1 d . .
H18 H 0.6439 0.5979 0.4766 0.030 Uiso 1 1 calc R U
C19 C 0.56271(15) 0.70131(19) 0.43864(9) 0.0212(5) Uani 1 1 d . .
C20 C 0.59068(17) 0.5462(2) 0.56062(10) 0.0272(6) Uani 1 1 d . .
H20A H 0.6062 0.4770 0.5472 0.041 Uiso 1 1 calc R U
H20B H 0.5504 0.5330 0.5821 0.041 Uiso 1 1 calc R U
H20C H 0.6377 0.5804 0.5786 0.041 Uiso 1 1 calc R U
C21 C 0.68559(15) 0.8369(2) 0.40045(10) 0.0249(5) Uani 1 1 d . .
H21 H 0.7094 0.8570 0.3708 0.033 Uiso 1 1 calc R U
C22 C 0.75607(17) 0.8042(3) 0.43954(11) 0.0347(7) Uani 1 1 d . .
H22A H 0.7904 0.8675 0.4477 0.052 Uiso 1 1 calc R U
H22B H 0.7874 0.7460 0.4271 0.052 Uiso 1 1 calc R U
H22C H 0.7345 0.7785 0.4683 0.052 Uiso 1 1 calc R U
C23 C 0.64256(16) 0.9409(2) 0.41717(10) 0.0279(6) Uani 1 1 d . .
H23A H 0.6274 0.9285 0.4492 0.042 Uiso 1 1 calc R U
H23B H 0.5946 0.9558 0.3946 0.042 Uiso 1 1 calc R U
H23C H 0.6789 1.0033 0.4181 0.042 Uiso 1 1 calc R U
C24 C 0.67572(16) 0.6000(2) 0.37727(10) 0.0269(6) Uani 1 1 d . .
H24 H 0.7117 0.5887 0.4080 0.036 Uiso 1 1 calc R U
C25 C 0.72837(18) 0.6212(2) 0.33622(11) 0.0362(7) Uani 1 1 d . .
H25A H 0.7604 0.5564 0.3317 0.054 Uiso 1 1 calc R U
H25B H 0.7639 0.6831 0.3448 0.054 Uiso 1 1 calc R U
H25C H 0.6938 0.6374 0.3064 0.054 Uiso 1 1 calc R U
C26 C 0.62372(17) 0.4960(2) 0.36630(12) 0.0333(6) Uani 1 1 d . .
H26A H 0.5911 0.5039 0.3351 0.050 Uiso 1 1 calc R U
H26B H 0.5888 0.4862 0.3913 0.050 Uiso 1 1 calc R U
H26C H 0.6586 0.4324 0.3656 0.050 Uiso 1 1 calc R U
C27 C 0.55511(14) 0.99744(19) 0.29883(9) 0.0194(5) Uani 1 1 d . .
C28 C 0.52618(14) 1.11389(19) 0.30113(9) 0.0205(5) Uani 1 1 d . .
C29 C 0.48162(15) 1.1441(2) 0.33834(10) 0.0237(5) Uani 1 1 d . .
H29 H 0.4705 1.0918 0.3614 0.031 Uiso 1 1 calc R U
C30 C 0.45352(16) 1.2524(2) 0.34129(11) 0.0277(6) Uani 1 1 d . .
H30 H 0.4256 1.2734 0.3671 0.037 Uiso 1 1 calc R U
C31 C 0.46727(15) 1.3291(2) 0.30565(11) 0.0291(6) Uani 1 1 d . .
H31 H 0.4479 1.4013 0.3074 0.039 Uiso 1 1 calc R U
C32 C 0.50957(16) 1.2986(2) 0.26759(11) 0.0284(6) Uani 1 1 d . .
H32 H 0.5172 1.3497 0.2433 0.038 Uiso 1 1 calc R U
C33 C 0.54096(15) 1.1914(2) 0.26551(10) 0.0254(5) Uani 1 1 d . .
H33 H 0.5714 1.1717 0.2407 0.034 Uiso 1 1 calc R U
C34 C 0.63710(15) 0.9756(2) 0.28444(9) 0.0220(5) Uani 1 1 d . .
C35 C 0.65188(16) 0.8762(2) 0.26099(10) 0.0275(6) Uani 1 1 d . .
H35 H 0.6099 0.8255 0.2528 0.037 Uiso 1 1 calc R U
C36 C 0.73004(17) 0.8538(2) 0.24998(12) 0.0356(7) Uani 1 1 d . .
H36 H 0.7400 0.7889 0.2335 0.047 Uiso 1 1 calc R U
C37 C 0.79276(18) 0.9272(2) 0.26338(13) 0.0396(7) Uani 1 1 d . .
H37 H 0.8450 0.9111 0.2562 0.053 Uiso 1 1 calc R U
C38 C 0.77857(17) 1.0251(2) 0.28753(12) 0.0364(7) Uani 1 1 d . .
H38 H 0.8213 1.0739 0.2969 0.048 Uiso 1 1 calc R U
C39 C 0.70082(16) 1.0497(2) 0.29755(10) 0.0272(6) Uani 1 1 d . .
H39 H 0.6910 1.1160 0.3131 0.036 Uiso 1 1 calc R U
C40 C 0.47421(19) 0.6959(3) 0.16518(11) 0.0379(7) Uani 1 1 d . .
C41 C 0.5683(5) 0.3959(6) 0.1222(3) 0.119(2) Uani 1 1 d . .
H41A H 0.5429 0.4085 0.1512 0.179 Uiso 1 1 calc R U
H41B H 0.5601 0.4595 0.1012 0.179 Uiso 1 1 calc R U
H41C H 0.6257 0.3839 0.1311 0.179 Uiso 1 1 calc R U
C42 C 0.5315(4) 0.2969(6) 0.0962(3) 0.114(2) Uani 1 1 d . .
H42A H 0.4737 0.3083 0.0864 0.152 Uiso 1 1 calc R U
H42B H 0.5575 0.2818 0.0673 0.152 Uiso 1 1 calc R U
C43 C 0.5218(4) 0.1058(5) 0.1098(3) 0.112(2) Uani 1 1 d . .
H43A H 0.5549 0.0897 0.0840 0.148 Uiso 1 1 calc R U
H43B H 0.4653 0.1096 0.0952 0.148 Uiso 1 1 calc R U
C44 C 0.5310(6) 0.0200(6) 0.1449(3) 0.150(3) Uani 1 1 d . .
H44A H 0.5772 -0.0250 0.1399 0.224 Uiso 1 1 calc R U
H44B H 0.4827 -0.0251 0.1416 0.224 Uiso 1 1 calc R U
H44C H 0.5394 0.0516 0.1771 0.224 Uiso 1 1 calc R U

loop_
_atom_site_aniso_label
_atom_site_aniso_U_11
_atom_site_aniso_U_22
_atom_site_aniso_U_33
_atom_site_aniso_U_23
_atom_site_aniso_U_13
_atom_site_aniso_U_12
Ti1 0.0167(2) 0.0148(2) 0.0202(2) 0.00131(15) -0.00204(16) -0.00003(15)
S1 0.0207(3) 0.0200(3) 0.0271(3) -0.0040(2) 0.0002(2) 0.0004(2)
P1 0.0167(3) 0.0171(3) 0.0207(3) -0.0012(2) -0.0031(2) 0.0001(2)
P2 0.0178(3) 0.0188(3) 0.0228(3) 0.0032(2) -0.0023(2) 0.0001(2)
F1 0.0504(11) 0.0556(12) 0.0335(10) 0.0123(8) -0.0038(8) 0.0132(9)
F2 0.0438(11) 0.0682(13) 0.0398(11) 0.0134(9) 0.0166(9) 0.0024(9)
F3 0.0875(16) 0.0704(15) 0.0317(10) -0.0211(10) 0.0023(10) 0.0070(12)
O1 0.0237(9) 0.0174(8) 0.0265(9) 0.0014(7) 0.0004(7) 0.0007(7)
O2 0.0216(8) 0.0160(8) 0.0230(9) 0.0015(6) 0.0006(7) -0.0022(6)
O3 0.0236(9) 0.0170(8) 0.0229(9) -0.0016(7) 0.0002(7) -0.0018(7)
O4 0.0274(10) 0.0359(11) 0.0430(12) -0.0102(9) -0.0015(9) -0.0092(8)
O5 0.0319(10) 0.0264(10) 0.0435(12) -0.0010(8) 0.0080(9) 0.0086(8)
O6 0.103(3) 0.102(3) 0.109(3) 0.007(3) 0.006(2) 0.007(2)
N1 0.0183(10) 0.0188(9) 0.0197(10) 0.0027(8) -0.0029(8) 0.0006(8)
C1 0.0178(11) 0.0152(10) 0.0204(12) 0.0018(9) 0.0014(9) -0.0027(9)
C2 0.0227(12) 0.0206(11) 0.0201(12) 0.0017(9) -0.0035(10) -0.0023(9)
C3 0.0274(13) 0.0194(11) 0.0176(12) -0.0012(9) 0.0007(10) -0.0040(10)
C4 0.0230(12) 0.0204(11) 0.0205(12) 0.0015(9) 0.0016(10) -0.0015(9)
C5 0.0181(11) 0.0235(12) 0.0198(12) 0.0015(9) -0.0015(9) 0.0016(9)
C6 0.0161(11) 0.0188(11) 0.0196(12) 0.0000(9) 0.0003(9) -0.0022(9)
C7 0.0338(14) 0.0251(13) 0.0257(14) -0.0030(10) 0.0005(11) 0.0033(11)
C8 0.0230(12) 0.0241(12) 0.0209(12) -0.0025(10) -0.0048(10) 0.0074(10)
C9 0.0365(15) 0.0235(13) 0.0282(14) 0.0033(10) -0.0039(12) 0.0033(11)
C10 0.0257(14) 0.0376(15) 0.0247(14) -0.0079(11) -0.0050(11) 0.0049(11)
C11 0.0245(13) 0.0254(13) 0.0332(15) -0.0025(11) -0.0021(11) -0.0072(10)
C12 0.0317(16) 0.0404(17) 0.0468(19) 0.0142(14) 0.0056(13) -0.0098(13)
C13 0.0217(14) 0.0472(18) 0.0464(19) 0.0038(14) 0.0026(13) -0.0066(12)
C14 0.0193(11) 0.0152(10) 0.0225(12) 0.0024(9) -0.0027(9) -0.0041(9)
C15 0.0222(12) 0.0203(11) 0.0233(13) 0.0019(9) -0.0017(10) -0.0029(9)
C16 0.0312(14) 0.0206(12) 0.0209(12) 0.0021(9) 0.0005(10) -0.0063(10)
C17 0.0281(13) 0.0158(11) 0.0213(12) 0.0042(9) -0.0061(10) -0.0044(9)
C18 0.0210(12) 0.0171(11) 0.0276(13) 0.0023(9) -0.0022(10) -0.0002(9)
C19 0.0209(12) 0.0186(11) 0.0225(12) 0.0009(9) -0.0027(10) -0.0018(9)
C20 0.0360(15) 0.0216(12) 0.0225(13) 0.0044(10) -0.0025(11) -0.0028(11)
C21 0.0225(13) 0.0261(13) 0.0246(13) 0.0037(10) -0.0029(10) -0.0048(10)
C22 0.0222(14) 0.0416(16) 0.0375(16) 0.0037(13) -0.0071(12) -0.0060(12)
C23 0.0281(14) 0.0266(13) 0.0275(14) -0.0001(10) -0.0022(11) -0.0086(11)
C24 0.0229(13) 0.0276(13) 0.0287(14) 0.0047(10) -0.0029(11) 0.0059(10)
C25 0.0361(16) 0.0328(15) 0.0405(17) 0.0013(12) 0.0085(13) 0.0063(12)
C26 0.0309(15) 0.0227(13) 0.0454(18) 0.0026(12) 0.0015(13) 0.0060(11)
C27 0.0209(12) 0.0175(11) 0.0189(12) 0.0004(9) -0.0011(9) -0.0027(9)
C28 0.0163(11) 0.0161(11) 0.0280(13) -0.0002(9) -0.0015(9) -0.0009(9)
C29 0.0227(12) 0.0200(11) 0.0278(13) -0.0005(10) 0.0014(10) -0.0022(10)
C30 0.0238(13) 0.0228(12) 0.0363(15) -0.0053(11) 0.0024(11) -0.0004(10)
C31 0.0199(12) 0.0181(12) 0.0475(17) -0.0006(11) -0.0027(12) -0.0011(10)
C32 0.0232(13) 0.0188(12) 0.0414(16) 0.0086(11) -0.0032(11) -0.0032(10)
C33 0.0194(12) 0.0212(12) 0.0347(15) 0.0037(10) 0.0003(11) -0.0004(10)
C34 0.0202(12) 0.0197(11) 0.0261(13) 0.0048(9) 0.0024(10) 0.0012(9)
C35 0.0283(14) 0.0226(12) 0.0321(14) -0.0003(10) 0.0058(11) -0.0023(10)
C36 0.0346(16) 0.0243(13) 0.0510(19) 0.0012(12) 0.0174(14) 0.0068(12)
C37 0.0276(15) 0.0313(15) 0.063(2) 0.0080(14) 0.0173(14) 0.0053(12)
C38 0.0229(14) 0.0288(14) 0.058(2) 0.0067(13) 0.0076(13) -0.0011(11)
C39 0.0254(13) 0.0203(12) 0.0357(15) 0.0042(11) 0.0034(11) -0.0021(10)
C40 0.0393(17) 0.0448(17) 0.0293(16) -0.0051(13) 0.0034(13) 0.0031(14)
C41 0.153(6) 0.096(5) 0.111(5) -0.013(4) 0.026(5) 0.022(4)
C42 0.102(5) 0.116(5) 0.129(6) 0.023(5) 0.032(4) 0.018(4)
C43 0.106(5) 0.084(4) 0.142(6) -0.046(4) 0.004(4) -0.023(4)
C44 0.199(9) 0.085(5) 0.147(7) -0.014(5) -0.047(6) -0.029(5)

loop_
_atom_type_symbol
_atom_type_description
_atom_type_scat_dispersion_real
_atom_type_scat_dispersion_imag
_atom_type_scat_source
C C 0.0033 0.0016 'International Tables Vol C Tables 4.2.6.8 and 6.1.1.4'
H H 0.0000 0.0000 'International Tables Vol C Tables 4.2.6.8 and 6.1.1.4'
F F 0.0171 0.0103 'International Tables Vol C Tables 4.2.6.8 and 6.1.1.4'
N N 0.0061 0.0033 'International Tables Vol C Tables 4.2.6.8 and 6.1.1.4'
O O 0.0106 0.0060 'International Tables Vol C Tables 4.2.6.8 and 6.1.1.4'
P P 0.1023 0.0942 'International Tables Vol C Tables 4.2.6.8 and 6.1.1.4'
S S 0.1246 0.1234 'International Tables Vol C Tables 4.2.6.8 and 6.1.1.4'
Ti Ti 0.2776 0.4457 'International Tables Vol C Tables 4.2.6.8 and 6.1.1.4'

loop_
_geom_angle_atom_site_label_1
_geom_angle_atom_site_label_2
_geom_angle_atom_site_label_3
_geom_angle
O1 Ti1 N1 101.48(9)
O1 Ti1 O3 95.87(8)
N1 Ti1 O3 160.92(7)
O1 Ti1 O2 168.95(8)
N1 Ti1 O2 87.04(7)
O3 Ti1 O2 76.84(6)
O1 Ti1 P1 102.97(6)
N1 Ti1 P1 75.33(6)
O3 Ti1 P1 93.17(5)
O2 Ti1 P1 85.89(5)
O1 Ti1 P2 87.91(6)
N1 Ti1 P2 75.91(6)
O3 Ti1 P2 112.91(5)
O2 Ti1 P2 87.36(5)
P1 Ti1 P2 150.74(3)
O4 S1 O5 118.30(12)
O4 S1 O3 114.16(11)
O5 S1 O3 113.25(11)
O4 S1 C40 104.31(14)
O5 S1 C40 104.43(14)
O3 S1 C40 99.41(12)
C6 P1 C8 107.13(11)
C6 P1 C11 105.62(12)
C8 P1 C11 105.00(12)
C6 P1 Ti1 96.19(8)
C8 P1 Ti1 124.25(9)
C11 P1 Ti1 116.45(9)
C19 P2 C24 106.56(12)
C19 P2 C21 104.42(12)
C24 P2 C21 104.26(12)
C19 P2 Ti1 91.12(8)
C24 P2 Ti1 121.30(9)
C21 P2 Ti1 125.10(8)
C27 O2 Ti1 162.17(16)
S1 O3 Ti1 128.51(10)
C43 O6 C42 112.5(6)
C1 N1 C14 119.0(2)
C1 N1 Ti1 123.44(15)
C14 N1 Ti1 117.44(15)
C2 C1 N1 123.2(2)
C2 C1 C6 117.6(2)
N1 C1 C6 119.1(2)
C3 C2 C1 121.3(2)
C2 C3 C4 121.1(2)
C3 C4 C5 118.0(2)
C3 C4 C7 120.8(2)
C5 C4 C7 121.2(2)
C6 C5 C4 121.2(2)
C5 C6 C1 120.7(2)
C5 C6 P1 124.74(18)
C1 C6 P1 114.57(17)
C9 C8 C10 110.3(2)
C9 C8 P1 110.69(17)
C10 C8 P1 109.45(17)
C12 C11 C13 112.2(3)
C12 C11 P1 110.58(18)
C13 C11 P1 113.33(19)
C15 C14 N1 123.7(2)
C15 C14 C19 117.5(2)
N1 C14 C19 118.7(2)
C16 C15 C14 121.1(2)
C15 C16 C17 121.9(2)
C18 C17 C16 117.2(2)
C18 C17 C20 120.6(2)
C16 C17 C20 122.2(2)
C17 C18 C19 122.2(2)
C18 C19 C14 120.0(2)
C18 C19 P2 124.39(19)
C14 C19 P2 115.62(18)
C22 C21 C23 109.7(2)
C22 C21 P2 113.74(18)
C23 C21 P2 111.02(17)
C26 C24 C25 110.4(2)
C26 C24 P2 111.20(18)
C25 C24 P2 108.97(18)
O2 C27 C34 120.6(2)
O2 C27 C28 120.1(2)
C34 C27 C28 119.3(2)
C29 C28 C33 120.1(2)
C29 C28 C27 118.9(2)
C33 C28 C27 121.0(2)
C28 C29 C30 120.2(2)
C31 C30 C29 119.8(3)
C32 C31 C30 120.3(2)
C31 C32 C33 120.2(2)
C32 C33 C28 119.4(3)
C39 C34 C35 119.9(2)
C39 C34 C27 120.2(2)
C35 C34 C27 119.7(2)
C36 C35 C34 119.3(2)
C37 C36 C35 120.4(3)
C36 C37 C38 120.4(3)
C39 C38 C37 119.8(3)
C38 C39 C34 120.2(3)
F3 C40 F1 107.9(3)
F3 C40 F2 107.8(3)
F1 C40 F2 108.3(3)
F3 C40 S1 110.5(2)
F1 C40 S1 111.6(2)
F2 C40 S1 110.6(2)
O6 C42 C41 106.2(6)
O6 C43 C44 110.8(6)

loop_
_geom_bond_atom_site_label_1
_geom_bond_atom_site_label_2
_geom_bond_distance
Ti1 O1 1.6389(17)
Ti1 N1 2.055(2)
Ti1 O3 2.0912(18)
Ti1 O2 2.2998(16)
Ti1 P1 2.6077(8)
Ti1 P2 2.6227(7)
S1 O4 1.425(2)
S1 O5 1.4270(19)
S1 O3 1.4789(17)
S1 C40 1.827(3)
P1 C6 1.817(2)
P1 C8 1.848(3)
P1 C11 1.854(3)
P2 C19 1.820(3)
P2 C24 1.848(3)
P2 C21 1.858(3)
F1 C40 1.328(4)
F2 C40 1.340(4)
F3 C40 1.328(4)
O2 C27 1.235(3)
O6 C43 1.360(6)
O6 C42 1.456(7)
N1 C1 1.402(3)
N1 C14 1.411(3)
C1 C2 1.396(3)
C1 C6 1.413(3)
C2 C3 1.393(3)
C3 C4 1.396(3)
C4 C5 1.398(3)
C4 C7 1.513(3)
C5 C6 1.396(3)
C8 C9 1.525(4)
C8 C10 1.539(3)
C11 C12 1.516(4)
C11 C13 1.529(4)
C14 C15 1.405(4)
C14 C19 1.415(3)
C15 C16 1.390(3)
C16 C17 1.394(4)
C17 C18 1.391(4)
C17 C20 1.507(3)
C18 C19 1.403(3)
C21 C22 1.535(4)
C21 C23 1.540(4)
C24 C26 1.528(4)
C24 C25 1.534(4)
C27 C34 1.483(3)
C27 C28 1.486(3)
C28 C29 1.385(4)
C28 C33 1.399(3)
C29 C30 1.391(3)
C30 C31 1.388(4)
C31 C32 1.382(4)
C32 C33 1.396(4)
C34 C39 1.393(4)
C34 C35 1.397(4)
C35 C36 1.391(4)
C36 C37 1.377(4)
C37 C38 1.389(4)
C38 C39 1.381(4)
C41 C42 1.482(9)
C43 C44 1.411(9)

loop_
_platon_squeeze_void_nr
_platon_squeeze_void_average_x
_platon_squeeze_void_average_y
_platon_squeeze_void_average_z
_platon_squeeze_void_volume
_platon_squeeze_void_count_electrons
_platon_squeeze_void_content
1 0.500 0.002 0.000 603 125 ' '
2 0.000 -0.013 0.500 603 125 ' '
